data_7100569
loop_
_publ_author_name
'Richard Hsung'
'Kevin P. Cole'

_publ_section_title
;
Unique Structural Topology and Reactivities of the ABD
Tricycle in Phomactin A.
;
_journal_name_full 'Chemical Communications'
_journal_paper_doi 10.1039/b511338e
_journal_year 2005
_chemical_formula_moiety 'C19 H26 O4'
_chemical_formula_sum 'C19 H26 O4'
_chemical_formula_weight 318.40
_chemical_name_common 04119
_space_group_IT_number 14
_symmetry_cell_setting monoclinic
_symmetry_space_group_name_Hall '-P 2ybc'
_symmetry_space_group_name_H-M 'P 1 21/c 1'
_cell_angle_alpha 90.00
_cell_angle_beta 106.751(2)
_cell_angle_gamma 90.00
_cell_formula_units_Z 4
_cell_length_a 13.826(1)
_cell_length_b 10.4515(9)
_cell_length_c 11.916(1)
_cell_measurement_temperature 173(2)
_cell_volume 1648.8(3)
_diffrn_ambient_temperature 173(2)
_exptl_crystal_density_diffrn 1.283
_cod_original_sg_symbol_H-M 'P 21/c'
_cod_database_code 7100569

loop_
_symmetry_equiv_pos_as_xyz
'x, y, z'
'-x, y+1/2, -z+1/2'
'-x, -y, -z'
'x, -y-1/2, z-1/2'

loop_
_atom_site_label
_atom_site_type_symbol
_atom_site_fract_x
_atom_site_fract_y
_atom_site_fract_z
_atom_site_U_iso_or_equiv
_atom_site_adp_type
_atom_site_occupancy
_atom_site_symmetry_multiplicity
_atom_site_calc_flag
_atom_site_refinement_flags
_atom_site_disorder_assembly
_atom_site_disorder_group
O1 O 0.29978(8) 0.98467(11) 0.96303(9) 0.0405(3) Uani 1 1 d . . .
O2 O 0.11765(7) 0.80373(8) 0.61112(8) 0.0233(2) Uani 1 1 d . . .
O3 O 0.01126(7) 0.93504(9) 0.67922(9) 0.0288(3) Uani 1 1 d . . .
O4 O -0.02201(7) 0.82738(9) 0.74297(9) 0.0316(3) Uani 1 1 d . . .
C1 C 0.26644(11) 0.97764(14) 0.85676(12) 0.0272(3) Uani 1 1 d . . .
C2 C 0.17772(10) 0.89543(13) 0.80347(12) 0.0225(3) Uani 1 1 d . . .
C3 C 0.14743(11) 0.79633(14) 0.85451(13) 0.0264(3) Uani 1 1 d . . .
H3A H 0.1779(12) 0.7697(14) 0.9348(14) 0.032(4) Uiso 1 1 d . . .
C4 C 0.05847(11) 0.73237(14) 0.77244(13) 0.0271(3) Uani 1 1 d . . .
H4A H 0.0308(12) 0.6632(16) 0.8055(13) 0.032(4) Uiso 1 1 d . . .
C5 C 0.08005(11) 0.69031(13) 0.65756(12) 0.0246(3) Uani 1 1 d . . .
C6 C 0.11428(10) 0.91435(13) 0.67850(12) 0.0222(3) Uani 1 1 d . . .
C7 C 0.14509(11) 1.02851(14) 0.61998(14) 0.0270(3) Uani 1 1 d . . .
H7A H 0.1229(11) 1.1052(15) 0.6524(13) 0.027(4) Uiso 1 1 d . . .
H7B H 0.1103(11) 1.0244(14) 0.5350(14) 0.030(4) Uiso 1 1 d . . .
C8 C 0.26036(11) 1.02775(14) 0.64443(13) 0.0275(3) Uani 1 1 d . . .
H8A H 0.2787(10) 0.9393(14) 0.6255(12) 0.023(4) Uiso 1 1 d . . .
C9 C 0.31559(11) 1.05162(14) 0.77624(13) 0.0285(3) Uani 1 1 d . . .
C10 C 0.42839(12) 1.01179(17) 0.80862(16) 0.0363(4) Uani 1 1 d . . .
H10A H 0.4665(13) 1.0766(17) 0.7749(15) 0.045(5) Uiso 1 1 d . . .
H10B H 0.4583(12) 1.0199(15) 0.8957(15) 0.040(5) Uiso 1 1 d . . .
C11 C 0.45243(12) 0.87749(17) 0.77021(16) 0.0389(4) Uani 1 1 d . . .
H11A H 0.4387(12) 0.8759(15) 0.6832(15) 0.035(4) Uiso 1 1 d . . .
H11B H 0.5259(14) 0.8659(16) 0.8012(15) 0.047(5) Uiso 1 1 d . . .
C12 C 0.39834(11) 0.76813(15) 0.80855(14) 0.0330(4) Uani 1 1 d . . .
C13 C 0.32752(11) 0.70096(15) 0.73182(14) 0.0295(3) Uani 1 1 d . . .
H13A H 0.3137(11) 0.7221(14) 0.6508(14) 0.028(4) Uiso 1 1 d . . .
C14 C 0.26361(12) 0.59620(15) 0.75877(14) 0.0324(4) Uani 1 1 d . . .
H14A H 0.2580(13) 0.6051(16) 0.8410(16) 0.049(5) Uiso 1 1 d . . .
H14B H 0.2974(12) 0.5151(17) 0.7550(14) 0.041(5) Uiso 1 1 d . . .
C15 C 0.15769(12) 0.58205(14) 0.67217(14) 0.0282(3) Uani 1 1 d . . .
H15A H 0.1654(11) 0.5658(14) 0.5931(14) 0.031(4) Uiso 1 1 d . . .
H15B H 0.1262(11) 0.5037(15) 0.6953(13) 0.029(4) Uiso 1 1 d . . .
C16 C -0.01829(13) 0.65127(17) 0.56733(15) 0.0324(4) Uani 1 1 d . . .
H16A H -0.0044(12) 0.6303(15) 0.4913(15) 0.040(4) Uiso 1 1 d . . .
H16B H -0.0673(13) 0.7210(17) 0.5549(14) 0.042(5) Uiso 1 1 d . . .
H16C H -0.0469(12) 0.5736(16) 0.5958(14) 0.038(4) Uiso 1 1 d . . .
C17 C 0.42895(13) 0.73879(18) 0.93868(14) 0.0459(5) Uani 1 1 d . . .
H17A H 0.3844 0.6725 0.9544 0.069 Uiso 0.50 1 calc PR . .
H17B H 0.4232 0.8165 0.9823 0.069 Uiso 0.50 1 calc PR . .
H17C H 0.4990 0.7084 0.9634 0.069 Uiso 0.50 1 calc PR . .
H17D H 0.4866 0.7924 0.9790 0.069 Uiso 0.50 1 calc PR . .
H17E H 0.4479 0.6484 0.9511 0.069 Uiso 0.50 1 calc PR . .
H17F H 0.3721 0.7566 0.9700 0.069 Uiso 0.50 1 calc PR . .
C18 C 0.31060(15) 1.19399(16) 0.80938(17) 0.0393(4) Uani 1 1 d . . .
H18A H 0.3426(13) 1.2023(16) 0.8932(16) 0.047(5) Uiso 1 1 d . . .
H18B H 0.2378(15) 1.2297(17) 0.7868(15) 0.050(5) Uiso 1 1 d . . .
H18C H 0.3495(14) 1.2483(18) 0.7699(16) 0.055(5) Uiso 1 1 d . . .
C19 C 0.29221(16) 1.11995(19) 0.56236(17) 0.0436(4) Uani 1 1 d . . .
H19A H 0.2581(13) 1.0935(17) 0.4821(17) 0.047(5) Uiso 1 1 d . . .
H19B H 0.3658(16) 1.1212(17) 0.5791(16) 0.054(5) Uiso 1 1 d . . .
H19C H 0.2689(14) 1.2094(19) 0.5694(16) 0.054(6) Uiso 1 1 d . . .

loop_
_atom_site_aniso_label
_atom_site_aniso_U_11
_atom_site_aniso_U_22
_atom_site_aniso_U_33
_atom_site_aniso_U_23
_atom_site_aniso_U_13
_atom_site_aniso_U_12
O1 0.0398(7) 0.0559(8) 0.0250(6) -0.0096(5) 0.0079(5) -0.0087(6)
O2 0.0302(5) 0.0184(5) 0.0235(5) -0.0022(4) 0.0110(4) -0.0034(4)
O3 0.0252(5) 0.0239(5) 0.0386(6) 0.0021(4) 0.0114(5) 0.0016(4)
O4 0.0292(6) 0.0263(6) 0.0458(6) -0.0016(5) 0.0207(5) -0.0030(4)
C1 0.0268(8) 0.0296(8) 0.0257(8) -0.0057(6) 0.0085(6) 0.0016(6)
C2 0.0247(7) 0.0229(7) 0.0225(7) -0.0036(6) 0.0106(6) 0.0011(6)
C3 0.0326(8) 0.0273(8) 0.0229(7) -0.0010(6) 0.0139(6) 0.0031(6)
C4 0.0326(8) 0.0209(8) 0.0334(8) -0.0002(6) 0.0188(7) -0.0020(6)
C5 0.0301(8) 0.0190(7) 0.0273(7) -0.0007(6) 0.0125(6) -0.0048(6)
C6 0.0217(7) 0.0204(7) 0.0250(7) -0.0028(6) 0.0074(6) -0.0007(6)
C7 0.0325(8) 0.0207(8) 0.0278(8) 0.0012(6) 0.0085(7) -0.0016(6)
C8 0.0326(8) 0.0245(8) 0.0283(8) -0.0011(6) 0.0135(6) -0.0052(7)
C9 0.0292(8) 0.0282(8) 0.0297(8) -0.0074(6) 0.0114(7) -0.0083(6)
C10 0.0272(8) 0.0427(10) 0.0398(10) -0.0104(8) 0.0112(7) -0.0094(7)
C11 0.0223(9) 0.0522(11) 0.0431(10) -0.0129(8) 0.0106(8) -0.0015(8)
C12 0.0257(8) 0.0387(9) 0.0345(8) -0.0062(7) 0.0086(7) 0.0082(7)
C13 0.0293(8) 0.0316(8) 0.0291(8) -0.0019(7) 0.0110(7) 0.0084(7)
C14 0.0378(9) 0.0259(8) 0.0344(9) 0.0019(7) 0.0117(7) 0.0075(7)
C15 0.0361(9) 0.0212(8) 0.0307(8) -0.0022(6) 0.0151(7) -0.0015(7)
C16 0.0328(9) 0.0271(9) 0.0376(9) -0.0077(7) 0.0103(7) -0.0067(7)
C17 0.0369(9) 0.0558(12) 0.0377(10) -0.0039(8) -0.0010(8) 0.0099(9)
C18 0.0432(11) 0.0301(9) 0.0467(11) -0.0138(8) 0.0162(9) -0.0124(8)
C19 0.0522(12) 0.0421(11) 0.0422(11) 0.0030(9) 0.0226(9) -0.0147(9)

loop_
_geom_bond_atom_site_label_1
_geom_bond_atom_site_label_2
_geom_bond_distance
_geom_bond_site_symmetry_2
_geom_bond_publ_flag
O1 C1 1.2185(17) . ?
O2 C6 1.4160(16) . ?
O2 C5 1.4656(16) . ?
O3 C6 1.4431(16) . ?
O3 O4 1.5020(14) . ?
O4 C4 1.4568(18) . ?
C1 C2 1.482(2) . ?
C1 C9 1.535(2) . ?
C2 C3 1.328(2) . ?
C2 C6 1.5077(19) . ?
C3 C4 1.491(2) . ?
C3 H3A 0.969(16) . ?
C4 C5 1.547(2) . ?
C4 H4A 0.954(16) . ?
C5 C16 1.526(2) . ?
C5 C15 1.535(2) . ?
C6 C7 1.504(2) . ?
C7 C8 1.535(2) . ?
C7 H7A 0.976(15) . ?
C7 H7B 0.989(16) . ?
C8 C19 1.526(2) . ?
C8 C9 1.556(2) . ?
C8 H8A 1.001(15) . ?
C9 C18 1.546(2) . ?
C9 C10 1.552(2) . ?
C10 C11 1.542(2) . ?
C10 H10A 1.010(18) . ?
C10 H10B 1.004(17) . ?
C11 C12 1.507(2) . ?
C11 H11A 0.999(16) . ?
C11 H11B 0.983(18) . ?
C12 C13 1.331(2) . ?
C12 C17 1.516(2) . ?
C13 C14 1.499(2) . ?
C13 H13A 0.955(15) . ?
C14 C15 1.536(2) . ?
C14 H14A 1.009(18) . ?
C14 H14B 0.975(17) . ?
C15 H15A 0.994(16) . ?
C15 H15B 1.003(16) . ?
C16 H16A 1.003(17) . ?
C16 H16B 0.977(18) . ?
C16 H16C 1.004(17) . ?
C17 H17A 0.9800 . ?
C17 H17B 0.9800 . ?
C17 H17C 0.9800 . ?
C17 H17D 0.9800 . ?
C17 H17E 0.9800 . ?
C17 H17F 0.9800 . ?
C18 H18A 0.973(18) . ?
C18 H18B 1.034(19) . ?
C18 H18C 0.99(2) . ?
C19 H19A 0.976(19) . ?
C19 H19B 0.98(2) . ?
C19 H19C 1.000(19) . ?
